data_7018866
loop_
_publ_author_name
'Sun, Ya-Qiu'
'Xu, Yan-Yan'
'Gao, Dong-Zhao'
'Zhang, Guo-Ying'
'Liu, Yiao-Xu'
'Wang, Jing'
'Liao, Dai-Zheng'

_publ_section_title
;
 2D Coordination polymers of macrocyclic oxamide with polycarboxylates:
 syntheses, crystal structures and magnetic properties.
;
_journal_issue 18
_journal_name_full 'Dalton transactions (Cambridge, England : 2003)'
_journal_page_first 5704
_journal_page_last 5714
_journal_paper_doi 10.1039/c2dt12281b
_journal_volume 41
_journal_year 2012
_chemical_formula_sum 'C27 H21.3 Mn N4 Ni O6.63'
_chemical_formula_weight 621.43
_chemical_name_systematic
;
?
;
_space_group_IT_number 15
_symmetry_cell_setting monoclinic
_symmetry_space_group_name_Hall '-C 2yc'
_symmetry_space_group_name_H-M 'C 1 2/c 1'
_atom_sites_solution_hydrogens geom
_atom_sites_solution_primary direct
_atom_sites_solution_secondary difmap
_audit_creation_method SHELXL-97
_cell_angle_alpha 90.00
_cell_angle_beta 102.616(2)
_cell_angle_gamma 90.00
_cell_formula_units_Z 8
_cell_length_a 23.415(3)
_cell_length_b 14.3646(16)
_cell_length_c 14.5598(17)
_cell_measurement_reflns_used 2547
_cell_measurement_temperature 173(2)
_cell_measurement_theta_max 27.31
_cell_measurement_theta_min 2.84
_cell_volume 4778.9(10)
_computing_cell_refinement 'Bruker SAINT'
_computing_data_collection 'Bruker APEX2'
_computing_data_reduction 'Bruker SAINT'
_computing_molecular_graphics 'Bruker SHELXTL'
_computing_publication_material 'Bruker SHELXTL'
_computing_structure_refinement 'SHELXL-97 (Sheldrick, 1997)'
_computing_structure_solution 'SHELXS-97 (Sheldrick, 1990)'
_diffrn_ambient_temperature 173(2)
_diffrn_measured_fraction_theta_full 0.999
_diffrn_measured_fraction_theta_max 0.999
_diffrn_measurement_device_type 'Bruker APEX-II CCD'
_diffrn_measurement_method '\f and \w scans'
_diffrn_radiation_monochromator graphite
_diffrn_radiation_source 'fine-focus sealed tube'
_diffrn_radiation_type MoK\a
_diffrn_radiation_wavelength 0.71073
_diffrn_reflns_av_R_equivalents 0.0497
_diffrn_reflns_av_sigmaI/netI 0.0512
_diffrn_reflns_limit_h_max 26
_diffrn_reflns_limit_h_min -27
_diffrn_reflns_limit_k_max 13
_diffrn_reflns_limit_k_min -17
_diffrn_reflns_limit_l_max 17
_diffrn_reflns_limit_l_min -17
_diffrn_reflns_number 12011
_diffrn_reflns_theta_full 25.00
_diffrn_reflns_theta_max 25.00
_diffrn_reflns_theta_min 1.67
_diffrn_standards_number 0
_exptl_absorpt_coefficient_mu 1.374
_exptl_absorpt_correction_T_max 0.8525
_exptl_absorpt_correction_T_min 0.8204
_exptl_absorpt_correction_type multi-scan
_exptl_absorpt_process_details sadabs
_exptl_crystal_colour brown
_exptl_crystal_density_diffrn 1.727
_exptl_crystal_density_meas ?
_exptl_crystal_density_method 'not measured'
_exptl_crystal_description block
_exptl_crystal_F_000 2538
_exptl_crystal_size_max 0.15
_exptl_crystal_size_mid 0.13
_exptl_crystal_size_min 0.12
_refine_diff_density_max 0.395
_refine_diff_density_min -0.307
_refine_diff_density_rms 0.072
_refine_ls_extinction_method none
_refine_ls_goodness_of_fit_ref 1.027
_refine_ls_hydrogen_treatment constr
_refine_ls_matrix_type full
_refine_ls_number_parameters 361
_refine_ls_number_reflns 4215
_refine_ls_number_restraints 6
_refine_ls_restrained_S_all 1.027
_refine_ls_R_factor_all 0.0569
_refine_ls_R_factor_gt 0.0351
_refine_ls_shift/su_max 0.001
_refine_ls_shift/su_mean 0.000
_refine_ls_structure_factor_coef Fsqd
_refine_ls_weighting_details 'calc w=1/[\s^2^(Fo^2^)+(0.0274P)^2^+5.9994P] where P=(Fo^2^+2Fc^2^)/3'
_refine_ls_weighting_scheme calc
_refine_ls_wR_factor_gt 0.0687
_refine_ls_wR_factor_ref 0.0764
_reflns_number_gt 3198
_reflns_number_total 4215
_reflns_threshold_expression >2sigma(I)
_cod_data_source_file c2dt12281b.txt
_cod_data_source_block n110429c
_cod_depositor_comments
;
The following automatic conversions were performed:

'_symmetry_cell_setting' value 'Monoclinic' changed to 'monoclinic'
according to /home/saulius/struct/CIF-dictionaries/cif_core.dic
dictionary named 'cif_core.dic' version 2.4.1 from 2010-06-29.

Automatic conversion script
Id: cif_fix_values 1715 2011-07-08 13:25:40Z adriana 

The following automatic conversions were performed:

'_exptl_crystal_density_meas' value 'none' was changed to '?' - the
value is perceived as not measured.

Automatic conversion script
Id: cif_fix_values 3008 2015-01-20 13:52:24Z robertas 
;
_cod_original_cell_volume 4778.8(9)
_cod_original_sg_symbol_H-M C2/c
_cod_original_formula_sum 'C27 H21.30 Mn N4 Ni O6.63'
_cod_database_code 7018866

loop_
_symmetry_equiv_pos_as_xyz
'x, y, z'
'-x, y, -z+1/2'
'x+1/2, y+1/2, z'
'-x+1/2, y+1/2, -z+1/2'
'-x, -y, -z'
'x, -y, z-1/2'
'-x+1/2, -y+1/2, -z'
'x+1/2, -y+1/2, z-1/2'

loop_
_atom_site_label
_atom_site_type_symbol
_atom_site_fract_x
_atom_site_fract_y
_atom_site_fract_z
_atom_site_U_iso_or_equiv
_atom_site_adp_type
_atom_site_occupancy
_atom_site_symmetry_multiplicity
_atom_site_calc_flag
_atom_site_refinement_flags
Mn1 Mn 0.80469(2) 0.26816(3) -0.08971(3) 0.01711(13) Uani 1 1 d .
Ni1 Ni 1.023846(16) 0.22099(3) 0.12855(3) 0.01558(11) Uani 1 1 d U
O1 O 0.87755(9) 0.34486(14) 0.00104(15) 0.0196(5) Uani 1 1 d .
O2 O 0.87104(9) 0.16312(14) -0.03047(14) 0.0190(5) Uani 1 1 d .
O3 O 0.74973(9) 0.14778(14) -0.12134(14) 0.0183(5) Uani 1 1 d .
O4 O 0.75619(9) 0.15114(14) 0.03347(15) 0.0200(5) Uani 1 1 d .
O5 O 0.69532(9) -0.14570(16) -0.29732(15) 0.0271(6) Uani 1 1 d .
O6 O 0.65678(16) -0.26164(18) -0.2312(2) 0.0654(10) Uani 1 1 d .
N1 N 0.97248(10) 0.32536(17) 0.09380(16) 0.0148(6) Uani 1 1 d .
N2 N 1.08345(10) 0.29129(18) 0.20485(17) 0.0175(6) Uani 1 1 d .
N3 N 1.07600(11) 0.11992(18) 0.12765(17) 0.0184(6) Uani 1 1 d .
N4 N 0.95920(10) 0.14530(17) 0.07924(17) 0.0163(6) Uani 1 1 d .
C1 C 0.92121(13) 0.2980(2) 0.0394(2) 0.0166(7) Uani 1 1 d .
C2 C 0.98622(13) 0.4212(2) 0.1090(2) 0.0164(7) Uani 1 1 d .
C3 C 1.04191(13) 0.4457(2) 0.1644(2) 0.0177(7) Uani 1 1 d .
C4 C 1.05724(14) 0.5399(2) 0.1786(2) 0.0222(8) Uani 1 1 d .
H4 H 1.0944 0.5555 0.2164 0.027 Uiso 1 1 calc R
C5 C 1.01997(14) 0.6101(2) 0.1394(2) 0.0236(8) Uani 1 1 d .
H5 H 1.0314 0.6735 0.1481 0.028 Uiso 1 1 calc R
C6 C 0.96541(14) 0.5858(2) 0.0868(2) 0.0215(7) Uani 1 1 d .
H6 H 0.9391 0.6337 0.0599 0.026 Uiso 1 1 calc R
C7 C 0.94793(14) 0.4938(2) 0.0720(2) 0.0202(7) Uani 1 1 d .
H7 H 0.9098 0.4798 0.0366 0.024 Uiso 1 1 calc R
C8 C 1.08452(13) 0.3801(2) 0.2140(2) 0.0201(7) Uani 1 1 d .
H8 H 1.1168 0.4055 0.2580 0.024 Uiso 1 1 calc R
C9 C 1.12848(13) 0.2365(2) 0.2698(2) 0.0207(7) Uani 1 1 d .
H9A H 1.1089 0.1907 0.3035 0.025 Uiso 1 1 calc R
H9B H 1.1519 0.2788 0.3172 0.025 Uiso 1 1 calc R
C10 C 1.16913(13) 0.1852(2) 0.2186(2) 0.0226(8) Uani 1 1 d .
H10A H 1.1882 0.1331 0.2583 0.027 Uiso 1 1 calc R
H10B H 1.2002 0.2283 0.2084 0.027 Uiso 1 1 calc R
C11 C 1.13610(13) 0.1472(2) 0.1239(2) 0.0224(8) Uani 1 1 d .
H11A H 1.1347 0.1953 0.0748 0.027 Uiso 1 1 calc R
H11B H 1.1572 0.0925 0.1066 0.027 Uiso 1 1 calc R
C12 C 1.06318(14) 0.0330(2) 0.1210(2) 0.0212(7) Uani 1 1 d .
H12 H 1.0938 -0.0095 0.1179 0.025 Uiso 1 1 calc R
C13 C 1.00511(13) -0.0056(2) 0.1178(2) 0.0181(7) Uani 1 1 d .
C14 C 0.95423(13) 0.0491(2) 0.0956(2) 0.0173(7) Uani 1 1 d .
C15 C 0.90007(14) 0.0074(2) 0.0951(2) 0.0209(7) Uani 1 1 d .
H15 H 0.8654 0.0438 0.0812 0.025 Uiso 1 1 calc R
C16 C 0.89676(15) -0.0865(2) 0.1145(2) 0.0253(8) Uani 1 1 d .
H16 H 0.8599 -0.1138 0.1154 0.030 Uiso 1 1 calc R
C17 C 0.94731(15) -0.1419(2) 0.1331(2) 0.0250(8) Uani 1 1 d .
H17 H 0.9446 -0.2066 0.1450 0.030 Uiso 1 1 calc R
C18 C 1.00080(15) -0.1019(2) 0.1338(2) 0.0234(8) Uani 1 1 d .
H18 H 1.0351 -0.1394 0.1452 0.028 Uiso 1 1 calc R
C19 C 0.91517(13) 0.1931(2) 0.0255(2) 0.0166(7) Uani 1 1 d .
C20 C 0.72509(13) 0.0099(2) -0.0478(2) 0.0159(7) Uani 1 1 d .
C21 C 0.71195(12) -0.0386(2) -0.1328(2) 0.0162(7) Uani 1 1 d .
H21 H 0.7152 -0.0082 -0.1894 0.019 Uiso 1 1 calc R
C22 C 0.69399(13) -0.1315(2) -0.1354(2) 0.0187(7) Uani 1 1 d .
C23 C 0.68938(15) -0.1748(2) -0.0523(2) 0.0277(8) Uani 1 1 d .
H23 H 0.6767 -0.2376 -0.0532 0.033 Uiso 1 1 calc R
C24 C 0.70320(16) -0.1266(2) 0.0323(2) 0.0324(9) Uani 1 1 d .
H24 H 0.7009 -0.1575 0.0891 0.039 Uiso 1 1 calc R
C25 C 0.72033(14) -0.0345(2) 0.0352(2) 0.0230(8) Uani 1 1 d .
H25 H 0.7288 -0.0017 0.0932 0.028 Uiso 1 1 calc R
C26 C 0.74472(12) 0.1094(2) -0.0452(2) 0.0167(7) Uani 1 1 d .
C27 C 0.68073(14) -0.1848(2) -0.2275(2) 0.0251(8) Uani 1 1 d .
O7 O 0.81463(16) 0.0567(3) 0.7602(3) 0.0356(9) Uani 0.65 1 d P

loop_
_atom_site_aniso_label
_atom_site_aniso_U_11
_atom_site_aniso_U_22
_atom_site_aniso_U_33
_atom_site_aniso_U_23
_atom_site_aniso_U_13
_atom_site_aniso_U_12
Mn1 0.0155(3) 0.0130(3) 0.0201(3) 0.0023(2) -0.0021(2) -0.0028(2)
Ni1 0.0117(2) 0.0170(2) 0.0166(2) -0.00110(18) -0.00001(16) -0.00051(17)
O1 0.0149(11) 0.0156(12) 0.0243(12) 0.0020(9) -0.0044(10) -0.0016(9)
O2 0.0139(11) 0.0177(12) 0.0222(12) -0.0009(10) -0.0028(10) -0.0015(9)
O3 0.0195(12) 0.0149(12) 0.0199(12) 0.0026(9) 0.0030(9) -0.0021(9)
O4 0.0183(12) 0.0197(12) 0.0216(12) -0.0054(10) 0.0033(10) -0.0041(10)
O5 0.0208(13) 0.0379(15) 0.0205(13) -0.0076(11) 0.0001(10) 0.0000(11)
O6 0.128(3) 0.0183(15) 0.0421(17) -0.0099(13) 0.0022(19) -0.0221(17)
N1 0.0141(14) 0.0160(14) 0.0131(13) -0.0011(11) 0.0002(11) -0.0024(11)
N2 0.0138(14) 0.0223(16) 0.0154(13) -0.0016(12) 0.0013(11) -0.0020(12)
N3 0.0150(14) 0.0215(16) 0.0177(14) -0.0016(12) 0.0012(11) -0.0006(12)
N4 0.0123(14) 0.0136(14) 0.0216(14) -0.0007(11) 0.0007(11) 0.0008(11)
C1 0.0175(17) 0.0185(18) 0.0140(16) -0.0004(13) 0.0040(13) -0.0033(14)
C2 0.0159(17) 0.0183(18) 0.0155(16) -0.0014(13) 0.0046(13) -0.0064(13)
C3 0.0171(17) 0.0195(18) 0.0171(17) -0.0030(14) 0.0047(13) -0.0019(14)
C4 0.0204(18) 0.0231(19) 0.0216(18) -0.0051(15) 0.0010(14) -0.0050(15)
C5 0.0275(19) 0.0198(18) 0.0245(19) -0.0051(15) 0.0077(15) -0.0085(15)
C6 0.0223(18) 0.0204(18) 0.0217(18) -0.0012(14) 0.0044(14) -0.0001(15)
C7 0.0199(18) 0.0206(18) 0.0196(18) -0.0040(14) 0.0036(14) -0.0027(14)
C8 0.0164(17) 0.027(2) 0.0173(17) -0.0050(14) 0.0043(14) -0.0103(14)
C9 0.0164(17) 0.0239(19) 0.0190(17) 0.0016(14) -0.0021(14) -0.0018(14)
C10 0.0133(17) 0.030(2) 0.0235(18) 0.0057(15) 0.0018(14) -0.0005(14)
C11 0.0139(17) 0.031(2) 0.0221(18) -0.0021(15) 0.0039(14) 0.0014(14)
C12 0.0197(18) 0.028(2) 0.0137(17) -0.0005(14) -0.0008(14) 0.0090(15)
C13 0.0213(18) 0.0172(17) 0.0133(16) -0.0027(13) -0.0020(14) 0.0025(14)
C14 0.0194(17) 0.0171(17) 0.0139(16) -0.0038(13) 0.0004(13) -0.0004(14)
C15 0.0193(18) 0.0192(18) 0.0213(18) -0.0025(14) -0.0017(14) 0.0014(14)
C16 0.0262(19) 0.0183(18) 0.0291(19) -0.0042(15) 0.0008(15) -0.0056(15)
C17 0.034(2) 0.0138(18) 0.0241(19) 0.0006(14) -0.0002(16) -0.0025(15)
C18 0.0268(19) 0.0196(19) 0.0207(18) -0.0026(15) -0.0013(15) 0.0074(15)
C19 0.0140(17) 0.0198(18) 0.0171(17) 0.0008(14) 0.0061(14) -0.0022(13)
C20 0.0141(17) 0.0140(16) 0.0191(17) -0.0013(13) 0.0022(13) -0.0003(13)
C21 0.0129(16) 0.0174(17) 0.0179(17) 0.0055(13) 0.0023(13) 0.0006(13)
C22 0.0161(17) 0.0160(17) 0.0230(18) -0.0009(14) 0.0019(14) 0.0000(14)
C23 0.039(2) 0.0111(17) 0.033(2) 0.0017(15) 0.0089(17) -0.0065(15)
C24 0.051(2) 0.025(2) 0.0216(19) 0.0055(16) 0.0086(17) -0.0100(18)
C25 0.032(2) 0.0213(19) 0.0151(17) -0.0027(14) 0.0037(15) -0.0034(15)
C26 0.0091(16) 0.0174(17) 0.0219(18) -0.0003(14) -0.0003(13) 0.0020(13)
C27 0.0215(19) 0.021(2) 0.030(2) -0.0017(16) -0.0003(16) 0.0104(15)
O7 0.033(2) 0.040(2) 0.034(2) -0.0009(19) 0.0066(18) 0.0010(19)

loop_
_atom_type_symbol
_atom_type_description
_atom_type_scat_dispersion_real
_atom_type_scat_dispersion_imag
_atom_type_scat_source
C C 0.0033 0.0016 'International Tables Vol C Tables 4.2.6.8 and 6.1.1.4'
H H 0.0000 0.0000 'International Tables Vol C Tables 4.2.6.8 and 6.1.1.4'
N N 0.0061 0.0033 'International Tables Vol C Tables 4.2.6.8 and 6.1.1.4'
O O 0.0106 0.0060 'International Tables Vol C Tables 4.2.6.8 and 6.1.1.4'
Ni Ni 0.3393 1.1124 'International Tables Vol C Tables 4.2.6.8 and 6.1.1.4'
Mn Mn 0.3368 0.7283 'International Tables Vol C Tables 4.2.6.8 and 6.1.1.4'

loop_
_geom_angle_atom_site_label_1
_geom_angle_atom_site_label_2
_geom_angle_atom_site_label_3
_geom_angle
_geom_angle_site_symmetry_1
_geom_angle_site_symmetry_3
O5 Mn1 O4 95.54(9) 4_654 7_655
O5 Mn1 O3 114.69(8) 4_654 .
O4 Mn1 O3 95.77(8) 7_655 .
O5 Mn1 O2 127.00(8) 4_654 .
O4 Mn1 O2 134.03(8) 7_655 .
O3 Mn1 O2 82.57(8) . .
O5 Mn1 O1 92.49(8) 4_654 .
O4 Mn1 O1 89.59(8) 7_655 .
O3 Mn1 O1 151.51(8) . .
O2 Mn1 O1 73.80(8) . .
N4 Ni1 N2 166.50(11) . .
N4 Ni1 N3 91.18(11) . .
N2 Ni1 N3 91.10(11) . .
N4 Ni1 N1 86.85(11) . .
N2 Ni1 N1 94.47(11) . .
N3 Ni1 N1 164.19(10) . .
C1 O1 Mn1 116.64(19) . .
C19 O2 Mn1 115.65(19) . .
C26 O3 Mn1 109.21(18) . .
C26 O4 Mn1 125.15(18) . 7_655
C27 O5 Mn1 114.8(2) . 4_644
C1 N1 C2 121.2(3) . .
C1 N1 Ni1 110.8(2) . .
C2 N1 Ni1 127.5(2) . .
C8 N2 C9 117.9(3) . .
C8 N2 Ni1 126.3(2) . .
C9 N2 Ni1 115.2(2) . .
C12 N3 C11 117.7(3) . .
C12 N3 Ni1 127.2(2) . .
C11 N3 Ni1 114.7(2) . .
C19 N4 C14 121.3(3) . .
C19 N4 Ni1 112.3(2) . .
C14 N4 Ni1 126.3(2) . .
O1 C1 N1 130.1(3) . .
O1 C1 C19 115.5(3) . .
N1 C1 C19 114.3(3) . .
C7 C2 C3 117.6(3) . .
C7 C2 N1 123.8(3) . .
C3 C2 N1 118.6(3) . .
C4 C3 C2 119.8(3) . .
C4 C3 C8 115.4(3) . .
C2 C3 C8 124.7(3) . .
C5 C4 C3 121.8(3) . .
C5 C4 H4 119.1 . .
C3 C4 H4 119.1 . .
C4 C5 C6 118.1(3) . .
C4 C5 H5 120.9 . .
C6 C5 H5 120.9 . .
C5 C6 C7 122.2(3) . .
C5 C6 H6 118.9 . .
C7 C6 H6 118.9 . .
C6 C7 C2 120.4(3) . .
C6 C7 H7 119.8 . .
C2 C7 H7 119.8 . .
N2 C8 C3 126.9(3) . .
N2 C8 H8 116.5 . .
C3 C8 H8 116.5 . .
N2 C9 C10 112.3(2) . .
N2 C9 H9A 109.1 . .
C10 C9 H9A 109.1 . .
N2 C9 H9B 109.1 . .
C10 C9 H9B 109.1 . .
H9A C9 H9B 107.9 . .
C9 C10 C11 111.6(2) . .
C9 C10 H10A 109.3 . .
C11 C10 H10A 109.3 . .
C9 C10 H10B 109.3 . .
C11 C10 H10B 109.3 . .
H10A C10 H10B 108.0 . .
N3 C11 C10 111.2(2) . .
N3 C11 H11A 109.4 . .
C10 C11 H11A 109.4 . .
N3 C11 H11B 109.4 . .
C10 C11 H11B 109.4 . .
H11A C11 H11B 108.0 . .
N3 C12 C13 124.9(3) . .
N3 C12 H12 117.5 . .
C13 C12 H12 117.5 . .
C14 C13 C18 119.9(3) . .
C14 C13 C12 122.2(3) . .
C18 C13 C12 117.8(3) . .
C15 C14 C13 118.9(3) . .
C15 C14 N4 121.7(3) . .
C13 C14 N4 119.3(3) . .
C16 C15 C14 120.4(3) . .
C16 C15 H15 119.8 . .
C14 C15 H15 119.8 . .
C15 C16 C17 120.6(3) . .
C15 C16 H16 119.7 . .
C17 C16 H16 119.7 . .
C18 C17 C16 119.6(3) . .
C18 C17 H17 120.2 . .
C16 C17 H17 120.2 . .
C17 C18 C13 120.4(3) . .
C17 C18 H18 119.8 . .
C13 C18 H18 119.8 . .
O2 C19 N4 128.9(3) . .
O2 C19 C1 118.0(3) . .
N4 C19 C1 113.1(3) . .
C25 C20 C21 119.8(3) . .
C25 C20 C26 119.8(3) . .
C21 C20 C26 120.4(3) . .
C20 C21 C22 120.5(3) . .
C20 C21 H21 119.7 . .
C22 C21 H21 119.7 . .
C23 C22 C21 119.0(3) . .
C23 C22 C27 120.4(3) . .
C21 C22 C27 120.6(3) . .
C22 C23 C24 120.3(3) . .
C22 C23 H23 119.8 . .
C24 C23 H23 119.8 . .
C25 C24 C23 120.9(3) . .
C25 C24 H24 119.5 . .
C23 C24 H24 119.5 . .
C24 C25 C20 119.4(3) . .
C24 C25 H25 120.3 . .
C20 C25 H25 120.3 . .
O3 C26 O4 122.9(3) . .
O3 C26 C20 118.6(3) . .
O4 C26 C20 118.5(3) . .
O6 C27 O5 124.0(3) . .
O6 C27 C22 119.5(3) . .
O5 C27 C22 116.5(3) . .

loop_
_geom_bond_atom_site_label_1
_geom_bond_atom_site_label_2
_geom_bond_distance
_geom_bond_site_symmetry_2
Mn1 O5 2.058(2) 4_654
Mn1 O4 2.134(2) 7_655
Mn1 O3 2.145(2) .
Mn1 O2 2.202(2) .
Mn1 O1 2.210(2) .
Ni1 N4 1.875(2) .
Ni1 N2 1.877(3) .
Ni1 N3 1.899(3) .
Ni1 N1 1.919(2) .
O1 C1 1.249(3) .
O2 C19 1.245(3) .
O3 C26 1.267(4) .
O4 C26 1.268(3) .
O4 Mn1 2.134(2) 7_655
O5 C27 1.271(4) .
O5 Mn1 2.058(2) 4_644
O6 C27 1.234(4) .
N1 C1 1.344(4) .
N1 C2 1.420(4) .
N2 C8 1.283(4) .
N2 C9 1.480(4) .
N3 C12 1.283(4) .
N3 C11 1.473(4) .
N4 C19 1.339(4) .
N4 C14 1.412(4) .
C1 C19 1.523(4) .
C2 C7 1.404(4) .
C2 C3 1.419(4) .
C3 C4 1.403(4) .
C3 C8 1.446(4) .
C4 C5 1.373(4) .
C4 H4 0.9500 .
C5 C6 1.383(4) .
C5 H5 0.9500 .
C6 C7 1.386(4) .
C6 H6 0.9500 .
C7 H7 0.9500 .
C8 H8 0.9500 .
C9 C10 1.520(4) .
C9 H9A 0.9900 .
C9 H9B 0.9900 .
C10 C11 1.528(4) .
C10 H10A 0.9900 .
C10 H10B 0.9900 .
C11 H11A 0.9900 .
C11 H11B 0.9900 .
C12 C13 1.460(4) .
C12 H12 0.9500 .
C13 C14 1.404(4) .
C13 C18 1.410(4) .
C14 C15 1.401(4) .
C15 C16 1.385(4) .
C15 H15 0.9500 .
C16 C17 1.402(4) .
C16 H16 0.9500 .
C17 C18 1.376(5) .
C17 H17 0.9500 .
C18 H18 0.9500 .
C20 C25 1.392(4) .
C20 C21 1.394(4) .
C20 C26 1.499(4) .
C21 C22 1.397(4) .
C21 H21 0.9500 .
C22 C23 1.386(4) .
C22 C27 1.516(4) .
C23 C24 1.387(5) .
C23 H23 0.9500 .
C24 C25 1.381(4) .
C24 H24 0.9500 .
C25 H25 0.9500 .

loop_
_geom_torsion_atom_site_label_1
_geom_torsion_atom_site_label_2
_geom_torsion_atom_site_label_3
_geom_torsion_atom_site_label_4
_geom_torsion
_geom_torsion_site_symmetry_1
O5 Mn1 O1 C1 -125.5(2) 4_654
O4 Mn1 O1 C1 139.0(2) 7_655
O3 Mn1 O1 C1 37.6(3) .
O2 Mn1 O1 C1 2.42(19) .
O5 Mn1 O2 C19 82.8(2) 4_654
O4 Mn1 O2 C19 -70.9(2) 7_655
O3 Mn1 O2 C19 -161.8(2) .
O1 Mn1 O2 C19 2.16(19) .
O5 Mn1 O3 C26 -168.27(18) 4_654
O4 Mn1 O3 C26 -69.45(19) 7_655
O2 Mn1 O3 C26 64.28(19) .
O1 Mn1 O3 C26 30.4(3) .
N4 Ni1 N1 C1 -10.5(2) .
N2 Ni1 N1 C1 -177.03(19) .
N3 Ni1 N1 C1 72.7(4) .
N4 Ni1 N1 C2 178.1(2) .
N2 Ni1 N1 C2 11.6(2) .
N3 Ni1 N1 C2 -98.7(4) .
N4 Ni1 N2 C8 -101.5(5) .
N3 Ni1 N2 C8 158.9(3) .
N1 Ni1 N2 C8 -6.3(3) .
N4 Ni1 N2 C9 69.2(5) .
N3 Ni1 N2 C9 -30.4(2) .
N1 Ni1 N2 C9 164.37(19) .
N4 Ni1 N3 C12 -16.9(3) .
N2 Ni1 N3 C12 149.8(3) .
N1 Ni1 N3 C12 -99.5(4) .
N4 Ni1 N3 C11 155.9(2) .
N2 Ni1 N3 C11 -37.4(2) .
N1 Ni1 N3 C11 73.4(4) .
N2 Ni1 N4 C19 111.1(5) .
N3 Ni1 N4 C19 -149.2(2) .
N1 Ni1 N4 C19 15.1(2) .
N2 Ni1 N4 C14 -67.6(6) .
N3 Ni1 N4 C14 32.0(2) .
N1 Ni1 N4 C14 -163.7(2) .
Mn1 O1 C1 N1 176.5(2) .
Mn1 O1 C1 C19 -5.9(3) .
C2 N1 C1 O1 -6.0(5) .
Ni1 N1 C1 O1 -178.0(3) .
C2 N1 C1 C19 176.3(2) .
Ni1 N1 C1 C19 4.3(3) .
C1 N1 C2 C7 1.9(4) .
Ni1 N1 C2 C7 172.5(2) .
C1 N1 C2 C3 -177.7(3) .
Ni1 N1 C2 C3 -7.1(4) .
C7 C2 C3 C4 -1.3(4) .
N1 C2 C3 C4 178.4(3) .
C7 C2 C3 C8 174.6(3) .
N1 C2 C3 C8 -5.7(4) .
C2 C3 C4 C5 -0.8(4) .
C8 C3 C4 C5 -177.1(3) .
C3 C4 C5 C6 1.8(5) .
C4 C5 C6 C7 -0.8(5) .
C5 C6 C7 C2 -1.3(5) .
C3 C2 C7 C6 2.3(4) .
N1 C2 C7 C6 -177.3(3) .
C9 N2 C8 C3 -173.9(3) .
Ni1 N2 C8 C3 -3.4(4) .
C4 C3 C8 N2 -172.2(3) .
C2 C3 C8 N2 11.7(5) .
C8 N2 C9 C10 -115.7(3) .
Ni1 N2 C9 C10 72.8(3) .
N2 C9 C10 C11 -38.2(4) .
C12 N3 C11 C10 -112.3(3) .
Ni1 N3 C11 C10 74.2(3) .
C9 C10 C11 N3 -33.0(4) .
C11 N3 C12 C13 -176.2(3) .
Ni1 N3 C12 C13 -3.5(4) .
N3 C12 C13 C14 18.1(5) .
N3 C12 C13 C18 -164.6(3) .
C18 C13 C14 C15 3.5(4) .
C12 C13 C14 C15 -179.2(3) .
C18 C13 C14 N4 -179.7(3) .
C12 C13 C14 N4 -2.4(4) .
C19 N4 C14 C15 -28.7(4) .
Ni1 N4 C14 C15 149.9(2) .
C19 N4 C14 C13 154.6(3) .
Ni1 N4 C14 C13 -26.8(4) .
C13 C14 C15 C16 -1.1(5) .
N4 C14 C15 C16 -177.8(3) .
C14 C15 C16 C17 -1.4(5) .
C15 C16 C17 C18 1.4(5) .
C16 C17 C18 C13 1.1(5) .
C14 C13 C18 C17 -3.6(5) .
C12 C13 C18 C17 179.0(3) .
Mn1 O2 C19 N4 172.4(2) .
Mn1 O2 C19 C1 -5.8(3) .
C14 N4 C19 O2 -15.4(4) .
Ni1 N4 C19 O2 165.8(2) .
C14 N4 C19 C1 162.9(2) .
Ni1 N4 C19 C1 -15.9(3) .
O1 C1 C19 O2 8.0(4) .
N1 C1 C19 O2 -173.9(2) .
O1 C1 C19 N4 -170.5(2) .
N1 C1 C19 N4 7.6(3) .
C25 C20 C21 C22 0.0(4) .
C26 C20 C21 C22 179.6(3) .
C20 C21 C22 C23 0.1(5) .
C20 C21 C22 C27 -178.9(3) .
C21 C22 C23 C24 -0.9(5) .
C27 C22 C23 C24 178.1(3) .
C22 C23 C24 C25 1.6(5) .
C23 C24 C25 C20 -1.6(5) .
C21 C20 C25 C24 0.7(5) .
C26 C20 C25 C24 -178.9(3) .
Mn1 O3 C26 O4 18.4(3) .
Mn1 O3 C26 C20 -160.8(2) .
Mn1 O4 C26 O3 88.7(3) 7_655
Mn1 O4 C26 C20 -92.1(3) 7_655
C25 C20 C26 O3 178.8(3) .
C21 C20 C26 O3 -0.8(4) .
C25 C20 C26 O4 -0.5(4) .
C21 C20 C26 O4 179.9(3) .
Mn1 O5 C27 O6 -14.5(4) 4_644
Mn1 O5 C27 C22 165.73(19) 4_644
C23 C22 C27 O6 11.7(5) .
C21 C22 C27 O6 -169.3(3) .
C23 C22 C27 O5 -168.5(3) .
C21 C22 C27 O5 10.5(4) .
